data_9014134
loop_
_publ_author_name
'Mark, H.'
'Pohland, E.'

_publ_section_title
;
 Das Gitter des Ammoniaks.
 _cod_database_code 1010490
;
_journal_name_full 'Zeitschrift fur Kristallographie'
_journal_page_first 532
_journal_page_last 537
_journal_volume 61
_journal_year 1925
_chemical_formula_sum 'H3 N'
_space_group_IT_number 198
_symmetry_space_group_name_Hall 'P 2ac 2ab 3'
_symmetry_space_group_name_H-M 'P 21 3'
_cell_angle_alpha 90
_cell_angle_beta 90
_cell_angle_gamma 90
_cell_formula_units_Z 4
_cell_length_a 5.193
_cell_length_b 5.193
_cell_length_c 5.193
_cell_volume 140.041
_database_code_amcsd 0017406
_exptl_crystal_density_diffrn 0.664
_cod_duplicate_entry 1010490
_cod_original_formula_sum N
_cod_database_code 9014134
_amcsd_formula_title 'H3 N'

loop_
_space_group_symop_operation_xyz
x,y,z
1/2-z,-x,1/2+y
-z,1/2+x,1/2-y
1/2+z,1/2-x,-y
z,x,y
1/2+y,1/2-z,-x
1/2-y,-z,1/2+x
-y,1/2+z,1/2-x
y,z,x
-x,1/2+y,1/2-z
1/2+x,1/2-y,-z
1/2-x,-y,1/2+z

loop_
_atom_site_label
_atom_site_type_symbol
_atom_site_fract_x
_atom_site_fract_y
_atom_site_fract_z
_atom_site_attached_hydrogens
N1 N 0.22000 0.22000 0.22000 3

loop_
_cod_changelog_entry_id
_cod_changelog_entry_author
_cod_changelog_entry_date
_cod_changelog_entry_text
1 'Quir\'os, Miguel' 2024-05-23%12:45:01+03:00
;
 Formula fixed to be consistent with atom list and title.
;
2 'Vaitkus, Antanas' 2024-12-10T17:55:23+02:00
;
 Added the '_atom_site_type_symbol' data item.
;

loop_
_cod_related_entry_id
_cod_related_entry_database
_cod_related_entry_code
1 AMCSD 0017406
